data_4350083
loop_
_publ_author_name
'Zhang, Hong-Gang'
'Du, Yu-Chang'
'Yang, Hua'
'Zhuang, Man-Yun'
'Li, Da-Cheng'
'Dou, Jian-Min'

_publ_section_title
;
 A new family of {Co4Ln8} metallacrowns with a butterfly-shaped structure
;
_journal_issue 7
_journal_name_full 'Inorganic Chemistry Frontiers'
_journal_page_first 1904
_journal_paper_doi 10.1039/C9QI00661C
_journal_volume 6
_journal_year 2019
_chemical_formula_sum 'C84 H70 Co4 Ho8 N52 O56'
_chemical_formula_weight 4259.08
_space_group_crystal_system orthorhombic
_space_group_IT_number 61
_space_group_name_Hall '-P 2ac 2ab'
_space_group_name_H-M_alt 'P b c a'
_atom_sites_solution_hydrogens mixed
_audit_creation_method SHELXL-2018/1
_audit_update_record
;
2019-03-21 deposited with the CCDC.	2019-06-19 downloaded from the CCDC.
;
_cell_angle_alpha 90
_cell_angle_beta 90
_cell_angle_gamma 90
_cell_formula_units_Z 4
_cell_length_a 24.0051(9)
_cell_length_b 17.2920(6)
_cell_length_c 33.5961(8)
_cell_measurement_reflns_used 5731
_cell_measurement_temperature 128(3)
_cell_measurement_theta_max 68.6650
_cell_measurement_theta_min 4.4800
_cell_volume 13945.6(8)
_computing_structure_refinement 'SHELXL-2018/1 (Sheldrick, 2018)'
_diffrn_ambient_temperature 128(3)
_diffrn_measured_fraction_theta_full 0.998
_diffrn_measured_fraction_theta_max 0.998
_diffrn_measurement_device_type 'Xcalibur, Eos, Gemini'
_diffrn_measurement_method 'four-circle diffractometer'
_diffrn_radiation_type CuK\a
_diffrn_radiation_wavelength 1.54184
_diffrn_reflns_av_R_equivalents 0.0630
_diffrn_reflns_av_unetI/netI 0.0864
_diffrn_reflns_Laue_measured_fraction_full 0.998
_diffrn_reflns_Laue_measured_fraction_max 0.998
_diffrn_reflns_limit_h_max 16
_diffrn_reflns_limit_h_min -28
_diffrn_reflns_limit_k_max 20
_diffrn_reflns_limit_k_min -18
_diffrn_reflns_limit_l_max 40
_diffrn_reflns_limit_l_min -38
_diffrn_reflns_number 36043
_diffrn_reflns_point_group_measured_fraction_full 0.998
_diffrn_reflns_point_group_measured_fraction_max 0.998
_diffrn_reflns_theta_full 67.248
_diffrn_reflns_theta_max 67.248
_diffrn_reflns_theta_min 3.683
_exptl_absorpt_coefficient_mu 12.529
_exptl_absorpt_correction_T_max 0.32467
_exptl_absorpt_correction_T_min 0.29617
_exptl_absorpt_correction_type multi-scan
_exptl_crystal_colour brown
_exptl_crystal_density_diffrn 2.029
_exptl_crystal_description block
_exptl_crystal_F_000 8120
_exptl_crystal_size_max 0.080
_exptl_crystal_size_mid 0.070
_exptl_crystal_size_min 0.070
_refine_diff_density_max 1.303
_refine_diff_density_min -1.563
_refine_diff_density_rms 0.168
_refine_ls_extinction_method none
_refine_ls_goodness_of_fit_ref 1.084
_refine_ls_hydrogen_treatment constr
_refine_ls_matrix_type full
_refine_ls_number_parameters 919
_refine_ls_number_reflns 12490
_refine_ls_number_restraints 3025
_refine_ls_restrained_S_all 1.027
_refine_ls_R_factor_all 0.1243
_refine_ls_R_factor_gt 0.0787
_refine_ls_shift/su_max 0.001
_refine_ls_shift/su_mean 0.000
_refine_ls_structure_factor_coef Fsqd
_refine_ls_weighting_details 'w=1/[\s^2^(Fo^2^)+(0.0961P)^2^+50.2159P] where P=(Fo^2^+2Fc^2^)/3'
_refine_ls_weighting_scheme calc
_refine_ls_wR_factor_gt 0.1990
_refine_ls_wR_factor_ref 0.2185
_reflns_Friedel_coverage 0.000
_reflns_number_gt 7443
_reflns_number_total 12490
_reflns_threshold_expression 'I > 2\s(I)'
_cod_data_source_file c9qi00661c2.cif
_cod_data_source_block exp_9131_sq
_cod_database_code 4350083
_shelx_shelxl_version_number 2018/1
_shelx_space_group_comment
;
The symmetry employed for this shelxl refinement is uniquely defined
by the following loop, which should always be used as a source of
symmetry information in preference to the above space-group names.
They are only intended as comments.
;
_shelx_estimated_absorpt_t_min 0.434
_shelx_estimated_absorpt_t_max 0.474

loop_
_space_group_symop_operation_xyz
'x, y, z'
'-x+1/2, -y, z+1/2'
'x+1/2, -y+1/2, -z'
'-x, y+1/2, -z+1/2'
'-x, -y, -z'
'x-1/2, y, -z-1/2'
'-x-1/2, y-1/2, z'
'x, -y-1/2, z-1/2'

loop_
_atom_site_label
_atom_site_type_symbol
_atom_site_fract_x
_atom_site_fract_y
_atom_site_fract_z
_atom_site_U_iso_or_equiv
_atom_site_adp_type
_atom_site_occupancy
_atom_site_site_symmetry_order
_atom_site_calc_flag
_atom_site_refinement_flags_posn
_atom_site_refinement_flags_adp
Co1 Co 0.66032(8) 1.00173(12) 0.64336(5) 0.0430(5) Uani 1 1 d . U
Co2 Co 0.61828(8) 0.81638(11) 0.38303(5) 0.0408(5) Uani 1 1 d . U
Ho1 Ho 0.51482(4) 1.05654(5) 0.59488(2) 0.0368(2) Uani 1 1 d . U
Ho2 Ho 0.57712(4) 0.97292(5) 0.50436(2) 0.0392(2) Uani 1 1 d . U
Ho3 Ho 0.41539(4) 0.73783(5) 0.39247(2) 0.0466(3) Uani 1 1 d . U
Ho4 Ho 0.53846(4) 1.05786(6) 0.32198(3) 0.0562(3) Uani 1 1 d . U
N1 N 0.7313(4) 1.0312(7) 0.6183(3) 0.052(2) Uani 1 1 d . U
N2 N 0.8224(5) 1.0703(8) 0.5729(4) 0.074(3) Uani 1 1 d . U
N3 N 0.6407(4) 0.9827(6) 0.5895(2) 0.042(2) Uani 1 1 d . U
N4 N 0.6834(5) 0.6253(7) 0.4727(3) 0.059(3) Uani 1 1 d . U
N5 N 0.6430(4) 0.7299(6) 0.4159(3) 0.0457(19) Uani 1 1 d . U
N6 N 0.6039(4) 0.8599(6) 0.4333(3) 0.0424(19) Uani 1 1 d . U
N7 N 0.6929(5) 0.8604(6) 0.3801(3) 0.050(2) Uani 1 1 d . U
N8 N 0.7923(5) 0.9421(7) 0.3704(3) 0.060(3) Uani 1 1 d . U
N9 N 0.6246(5) 0.7621(6) 0.3327(3) 0.0479(19) Uani 1 1 d . U
N10 N 0.6185(5) 0.6749(7) 0.2635(3) 0.065(3) Uani 1 1 d . U
N11 N 0.5443(5) 0.7826(6) 0.3799(3) 0.0482(19) Uani 1 1 d . U
N12 N 0.2753(6) 0.8831(9) 0.2380(4) 0.091(3) Uani 1 1 d . U
N13 N 0.3168(5) 0.9605(7) 0.3046(3) 0.057(2) Uani 1 1 d . U
N14 N 0.3672(4) 0.8960(6) 0.3607(3) 0.046(2) Uani 1 1 d . U
N15 N 0.3187(5) 1.1068(6) 0.3460(3) 0.053(2) Uani 1 1 d . U
N16 N 0.3048(6) 1.2597(7) 0.3262(3) 0.069(3) Uani 1 1 d . U
N17 N 0.4101(5) 1.0322(6) 0.3391(3) 0.049(2) Uani 1 1 d . U
N18 N 0.5553(6) 1.1942(7) 0.3614(4) 0.072(3) Uani 1 1 d . U
N19 N 0.5512(7) 1.3292(9) 0.4031(5) 0.106(4) Uani 1 1 d . U
N20 N 0.5101(5) 1.1104(7) 0.4517(3) 0.064(3) Uani 1 1 d . U
H20 H 0.504423 1.148230 0.467799 0.077 Uiso 1 1 calc R U
N21 N 0.3775(4) 0.9175(6) 0.5318(3) 0.046(2) Uani 1 1 d . U
N22 N 0.3220(5) 0.7895(7) 0.5634(3) 0.058(3) Uani 1 1 d . U
N23 N 0.3095(7) 0.7007(10) 0.4291(5) 0.087(3) Uani 1 1 d . U
N24 N 0.7206(6) 0.1649(9) 0.3059(4) 0.093(5) Uani 1 1 d D U
N25 N 0.5347(6) 0.9863(11) 0.2431(4) 0.120(4) Uani 1 1 d D U
N26 N 0.6000(4) 0.9095(6) 0.3573(3) 0.0456(18) Uani 1 1 d . U
O1 O 0.5881(3) 0.9671(4) 0.5762(2) 0.0388(17) Uani 1 1 d . U
O2 O 0.6682(3) 0.9902(5) 0.5250(2) 0.0454(18) Uani 1 1 d . U
O3 O 0.5453(4) 0.9312(5) 0.3495(2) 0.0492(17) Uani 1 1 d . U
O4 O 0.6082(3) 0.8462(5) 0.5005(2) 0.0445(17) Uani 1 1 d . U
O5 O 0.5732(3) 0.9262(5) 0.4391(2) 0.0444(16) Uani 1 1 d . U
O6 O 0.6297(4) 1.0281(5) 0.3354(2) 0.0528(19) Uani 1 1 d . U
O7 O 0.5009(3) 0.8073(5) 0.4027(2) 0.0446(16) Uani 1 1 d . U
O8 O 0.4824(4) 0.7093(5) 0.3440(2) 0.0553(19) Uani 1 1 d . U
O9 O 0.3735(4) 0.7776(5) 0.3326(2) 0.055(2) Uani 1 1 d . U
O10 O 0.4018(3) 0.8722(5) 0.3897(2) 0.0464(17) Uani 1 1 d . U
O11 O 0.4142(4) 0.7798(5) 0.4592(2) 0.0536(19) Uani 1 1 d . U
O12 O 0.4397(3) 0.9029(5) 0.4665(2) 0.0423(17) Uani 1 1 d . U
O13 O 0.4567(4) 0.9917(5) 0.3408(2) 0.0511(18) Uani 1 1 d . U
O14 O 0.4615(4) 1.1373(6) 0.3185(3) 0.062(2) Uani 1 1 d . U
O15 O 0.5302(4) 1.0612(5) 0.3898(2) 0.0523(18) Uani 1 1 d . U
O16 O 0.5046(3) 1.0305(5) 0.4629(2) 0.0450(18) Uani 1 1 d . U
O17 O 0.4720(4) 0.6451(5) 0.4258(3) 0.066(2) Uani 1 1 d . U
H17 H 0.457124 0.602562 0.423945 0.079 Uiso 1 1 calc R U
O18 O 0.5847(5) 1.1395(7) 0.2780(3) 0.099(4) Uani 1 1 d . U
H18B H 0.611513 1.115062 0.267230 0.149 Uiso 1 1 d R U
H18C H 0.561693 1.154082 0.260110 0.149 Uiso 1 1 d R U
O19 O 0.3827(5) 0.6228(6) 0.3604(3) 0.076(2) Uani 1 1 d D U
H19C H 0.393891 0.584301 0.372182 0.091 Uiso 1 1 d R U
O20 O 0.3475(6) 0.6556(7) 0.4366(4) 0.092(3) Uani 1 1 d . U
O21 O 0.2620(6) 0.6918(10) 0.4462(4) 0.138(5) Uani 1 1 d . U
O22 O 0.3148(4) 0.7584(7) 0.4078(3) 0.076(2) Uani 1 1 d . U
O23 O 0.6873(6) 0.2159(9) 0.3154(5) 0.156(6) Uani 1 1 d D U
O24 O 0.7152(6) 0.1348(9) 0.2733(4) 0.136(5) Uani 1 1 d D U
O25 O 0.7542(5) 0.1431(8) 0.3309(4) 0.122(5) Uani 1 1 d D U
O26 O 0.5463(8) 0.9579(13) 0.2090(4) 0.229(8) Uani 1 1 d D U
O27 O 0.5011(5) 1.0240(8) 0.2588(3) 0.106(3) Uani 1 1 d D U
O28 O 0.5746(5) 0.9680(8) 0.2656(3) 0.116(3) Uani 1 1 d D U
C1 C 0.7767(6) 1.0404(9) 0.5557(4) 0.061(3) Uani 1 1 d . U
H1 H 0.776399 1.031493 0.528365 0.074 Uiso 1 1 calc R U
C2 C 0.8218(7) 1.0773(10) 0.6112(4) 0.072(3) Uani 1 1 d . U
H2 H 0.853521 1.097218 0.623396 0.087 Uiso 1 1 calc R U
C3 C 0.7781(6) 1.0578(9) 0.6351(4) 0.062(3) Uani 1 1 d . U
H3 H 0.780797 1.062889 0.662549 0.074 Uiso 1 1 calc R U
C4 C 0.7296(6) 1.0226(8) 0.5785(3) 0.052(3) Uani 1 1 d . U
C5 C 0.6779(5) 0.9957(8) 0.5623(3) 0.045(2) Uani 1 1 d . U
C6 C 0.6180(5) 0.8231(7) 0.4653(3) 0.045(2) Uani 1 1 d . U
C7 C 0.6433(6) 0.7472(7) 0.4552(3) 0.046(2) Uani 1 1 d . U
C8 C 0.6636(6) 0.6939(8) 0.4831(4) 0.058(3) Uani 1 1 d . U
H8 H 0.663200 0.707249 0.509925 0.070 Uiso 1 1 calc R U
C9 C 0.6812(6) 0.6079(8) 0.4332(4) 0.056(3) Uani 1 1 d . U
H9 H 0.693390 0.559526 0.424864 0.067 Uiso 1 1 calc R U
C10 C 0.6618(5) 0.6591(7) 0.4052(3) 0.048(2) Uani 1 1 d . U
H10 H 0.661503 0.644962 0.378471 0.057 Uiso 1 1 calc R U
C11 C 0.7426(6) 0.8341(8) 0.3915(3) 0.052(2) Uani 1 1 d . U
H11 H 0.744093 0.785661 0.403531 0.062 Uiso 1 1 calc R U
C12 C 0.7903(6) 0.8724(8) 0.3869(4) 0.055(3) Uani 1 1 d . U
H12 H 0.823250 0.849573 0.395522 0.066 Uiso 1 1 calc R U
C13 C 0.7421(6) 0.9732(8) 0.3584(3) 0.052(3) Uani 1 1 d . U
H13 H 0.741157 1.022704 0.347596 0.063 Uiso 1 1 calc R U
C14 C 0.6929(6) 0.9313(7) 0.3623(3) 0.047(2) Uani 1 1 d . U
C15 C 0.6393(6) 0.9610(8) 0.3500(3) 0.049(2) Uani 1 1 d . U
C16 C 0.6667(6) 0.7596(8) 0.3078(3) 0.054(2) Uani 1 1 d . U
H16A H 0.699567 0.785944 0.313358 0.065 Uiso 1 1 calc R U
C17 C 0.6611(7) 0.7170(9) 0.2730(4) 0.066(3) Uani 1 1 d . U
H17A H 0.690497 0.718871 0.254946 0.079 Uiso 1 1 calc R U
C18 C 0.5761(6) 0.6769(8) 0.2889(3) 0.054(3) Uani 1 1 d . U
H18 H 0.544248 0.648119 0.283607 0.065 Uiso 1 1 calc R U
C19 C 0.5789(6) 0.7212(8) 0.3229(3) 0.053(2) Uani 1 1 d . U
C20 C 0.5301(6) 0.7350(8) 0.3502(3) 0.050(2) Uani 1 1 d . U
C21 C 0.5242(6) 1.1193(9) 0.4157(4) 0.065(3) Uani 1 1 d . U
C22 C 0.5376(7) 1.1935(10) 0.3972(5) 0.074(3) Uani 1 1 d . U
C23 C 0.5370(8) 1.2600(10) 0.4207(5) 0.087(3) Uani 1 1 d . U
H23 H 0.527227 1.257631 0.447474 0.104 Uiso 1 1 calc R U
C24 C 0.5696(9) 1.3251(12) 0.3653(6) 0.098(4) Uani 1 1 d . U
H24A H 0.583242 1.369486 0.353101 0.117 Uiso 1 1 calc R U
C25 C 0.5687(8) 1.2615(11) 0.3456(6) 0.089(3) Uani 1 1 d . U
H25 H 0.577902 1.262929 0.318725 0.107 Uiso 1 1 calc R U
C26 C 0.4148(6) 1.1064(8) 0.3286(3) 0.054(2) Uani 1 1 d . U
C27 C 0.3617(6) 1.1479(8) 0.3318(4) 0.058(3) Uani 1 1 d . U
C28 C 0.3561(6) 1.2266(8) 0.3233(4) 0.060(3) Uani 1 1 d . U
H28 H 0.386885 1.255889 0.315849 0.072 Uiso 1 1 calc R U
C29 C 0.2632(7) 1.2175(9) 0.3390(4) 0.068(3) Uani 1 1 d . U
H29 H 0.228127 1.240037 0.341047 0.081 Uiso 1 1 calc R U
C30 C 0.2695(6) 1.1394(8) 0.3496(3) 0.057(3) Uani 1 1 d . U
H30A H 0.239302 1.111135 0.359103 0.069 Uiso 1 1 calc R U
C31 C 0.3580(6) 0.8482(8) 0.3325(3) 0.052(2) Uani 1 1 d . U
C32 C 0.3265(6) 0.8858(9) 0.2995(3) 0.059(3) Uani 1 1 d . U
C33 C 0.3076(6) 0.8449(10) 0.2656(4) 0.070(3) Uani 1 1 d . U
H33 H 0.316767 0.793140 0.261964 0.084 Uiso 1 1 calc R U
C34 C 0.2690(7) 0.9570(10) 0.2428(4) 0.080(4) Uani 1 1 d . U
H34 H 0.249716 0.984246 0.223276 0.096 Uiso 1 1 calc R U
C35 C 0.2890(7) 0.9973(10) 0.2749(4) 0.071(3) Uani 1 1 d . U
H35 H 0.283547 1.050513 0.276304 0.085 Uiso 1 1 calc R U
C36 C 0.4137(5) 0.8421(8) 0.4768(3) 0.045(2) Uani 1 1 d . U
C37 C 0.3789(5) 0.8471(7) 0.5137(3) 0.046(2) Uani 1 1 d . U
C38 C 0.3496(6) 0.7862(8) 0.5287(3) 0.051(3) Uani 1 1 d . U
H38 H 0.348759 0.740352 0.514309 0.061 Uiso 1 1 calc R U
C39 C 0.3226(6) 0.8578(8) 0.5820(4) 0.055(3) Uani 1 1 d . U
H39 H 0.305432 0.862187 0.606677 0.066 Uiso 1 1 calc R U
C40 C 0.3479(5) 0.9219(8) 0.5657(3) 0.049(3) Uani 1 1 d . U
H40 H 0.344471 0.969385 0.578431 0.058 Uiso 1 1 calc R U
C41 C 0.5064(9) 0.6472(12) 0.4612(6) 0.116(6) Uani 1 1 d . U
H41A H 0.487322 0.676281 0.481384 0.174 Uiso 1 1 d R U
H41B H 0.540941 0.672340 0.454822 0.174 Uiso 1 1 d R U
H41C H 0.513870 0.595989 0.470913 0.174 Uiso 1 1 d R U
C46 C 0.3849(11) 0.5943(16) 0.3206(5) 0.165(8) Uani 1 1 d D U
H46A H 0.366624 0.632761 0.304621 0.247 Uiso 1 1 d R U
H46B H 0.367283 0.545073 0.316461 0.247 Uiso 1 1 d R U
H46C H 0.423384 0.590998 0.313018 0.247 Uiso 1 1 d R U

loop_
_atom_site_aniso_label
_atom_site_aniso_U_11
_atom_site_aniso_U_22
_atom_site_aniso_U_33
_atom_site_aniso_U_23
_atom_site_aniso_U_13
_atom_site_aniso_U_12
Co1 0.0506(12) 0.0516(12) 0.0267(8) -0.0009(9) -0.0029(8) 0.0056(10)
Co2 0.0550(12) 0.0424(11) 0.0252(8) -0.0022(8) 0.0021(8) 0.0066(10)
Ho1 0.0491(5) 0.0376(5) 0.0238(4) -0.0002(4) -0.0010(3) -0.0002(4)
Ho2 0.0533(6) 0.0414(5) 0.0230(4) -0.0045(3) -0.0022(4) 0.0011(4)
Ho3 0.0622(6) 0.0417(5) 0.0360(4) -0.0075(4) 0.0019(4) -0.0053(5)
Ho4 0.0660(7) 0.0635(7) 0.0390(5) 0.0209(5) 0.0077(5) 0.0075(5)
N1 0.052(5) 0.069(5) 0.033(4) -0.005(4) 0.000(4) 0.005(5)
N2 0.066(6) 0.099(7) 0.057(5) -0.004(6) 0.006(5) -0.018(6)
N3 0.047(5) 0.050(5) 0.028(4) 0.000(4) -0.002(4) -0.001(4)
N4 0.077(6) 0.056(5) 0.043(5) 0.003(5) -0.001(5) 0.016(5)
N5 0.059(4) 0.044(4) 0.035(3) -0.003(3) 0.003(3) 0.007(4)
N6 0.060(4) 0.042(4) 0.026(3) -0.003(3) 0.003(3) 0.004(4)
N7 0.063(4) 0.054(4) 0.034(3) -0.002(4) 0.003(4) 0.006(4)
N8 0.065(6) 0.068(6) 0.047(5) 0.001(5) 0.008(5) 0.004(5)
N9 0.061(4) 0.055(4) 0.028(3) -0.002(3) 0.002(3) 0.009(4)
N10 0.069(6) 0.079(6) 0.049(5) -0.023(5) 0.000(5) 0.011(5)
N11 0.063(4) 0.048(4) 0.034(3) -0.005(3) 0.003(3) 0.011(4)
N12 0.122(8) 0.103(7) 0.047(5) -0.019(6) -0.022(6) 0.015(7)
N13 0.072(5) 0.070(5) 0.030(4) -0.007(4) -0.009(4) 0.007(4)
N14 0.054(5) 0.052(5) 0.032(4) -0.007(4) -0.004(4) 0.002(4)
N15 0.068(5) 0.060(5) 0.031(4) 0.003(4) -0.002(4) 0.021(5)
N16 0.090(7) 0.064(6) 0.054(5) 0.013(5) -0.003(5) 0.025(6)
N17 0.060(4) 0.055(4) 0.032(3) -0.003(4) 0.000(4) 0.009(4)
N18 0.085(5) 0.061(5) 0.069(5) 0.027(5) -0.011(5) -0.008(5)
N19 0.124(8) 0.089(7) 0.105(7) 0.019(7) -0.016(7) -0.012(7)
N20 0.081(6) 0.060(5) 0.052(5) -0.008(5) -0.008(5) 0.008(5)
N21 0.058(5) 0.049(5) 0.031(4) -0.010(4) -0.001(4) -0.002(4)
N22 0.069(6) 0.061(6) 0.044(5) 0.001(5) 0.010(5) -0.010(5)
N23 0.085(7) 0.098(7) 0.079(6) -0.007(6) 0.000(6) -0.031(6)
N24 0.071(10) 0.095(12) 0.112(12) 0.034(10) -0.007(10) 0.001(9)
N25 0.129(8) 0.135(8) 0.094(7) -0.008(7) -0.006(7) 0.007(8)
N26 0.057(4) 0.052(4) 0.028(3) -0.004(3) 0.001(3) 0.011(4)
O1 0.051(4) 0.035(4) 0.031(3) 0.000(3) -0.002(3) -0.002(3)
O2 0.058(4) 0.048(4) 0.030(3) -0.004(3) -0.001(3) -0.001(4)
O3 0.063(4) 0.053(4) 0.032(3) 0.001(3) 0.005(3) 0.002(3)
O4 0.062(4) 0.047(4) 0.024(3) -0.007(3) 0.002(3) 0.006(4)
O5 0.060(4) 0.048(4) 0.025(3) 0.001(3) 0.001(3) 0.004(3)
O6 0.062(4) 0.054(4) 0.042(4) 0.012(4) 0.016(3) 0.003(4)
O7 0.055(4) 0.050(4) 0.029(3) -0.007(3) 0.005(3) 0.007(3)
O8 0.067(5) 0.061(4) 0.037(3) -0.010(3) 0.002(4) -0.003(4)
O9 0.065(5) 0.060(4) 0.038(3) -0.014(4) 0.002(4) -0.004(4)
O10 0.062(4) 0.049(4) 0.029(3) -0.004(3) -0.007(3) 0.005(3)
O11 0.070(4) 0.052(4) 0.038(3) 0.000(3) 0.006(3) -0.006(4)
O12 0.053(4) 0.046(4) 0.028(3) -0.006(3) -0.010(3) 0.002(4)
O13 0.061(4) 0.060(4) 0.032(3) 0.001(3) 0.003(3) 0.006(4)
O14 0.072(4) 0.062(4) 0.053(4) 0.012(4) -0.007(4) 0.005(4)
O15 0.065(4) 0.057(4) 0.035(3) 0.001(3) 0.002(3) 0.002(4)
O16 0.059(5) 0.045(4) 0.031(3) 0.001(3) -0.005(3) -0.005(4)
O17 0.092(5) 0.053(5) 0.051(4) -0.006(4) -0.005(4) -0.003(4)
O18 0.112(8) 0.104(8) 0.081(7) 0.042(6) 0.026(6) 0.024(7)
O19 0.102(6) 0.070(5) 0.055(4) -0.017(4) 0.002(5) -0.014(5)
O20 0.111(7) 0.083(6) 0.081(6) -0.005(5) 0.013(6) -0.023(6)
O21 0.096(9) 0.219(14) 0.099(9) 0.027(10) 0.020(8) -0.044(10)
O22 0.079(5) 0.094(5) 0.056(4) -0.004(4) -0.002(4) -0.009(5)
O23 0.134(12) 0.125(12) 0.208(15) 0.023(12) -0.009(12) 0.000(10)
O24 0.139(11) 0.154(13) 0.115(11) -0.022(10) 0.031(10) -0.047(10)
O25 0.105(9) 0.138(10) 0.122(9) 0.050(8) -0.025(8) -0.041(8)
O26 0.295(18) 0.289(19) 0.104(12) -0.041(13) 0.006(14) -0.061(16)
O27 0.125(6) 0.117(6) 0.075(5) -0.005(5) 0.015(5) 0.003(6)
O28 0.140(7) 0.124(6) 0.085(6) 0.007(6) 0.000(6) 0.006(6)
C1 0.057(6) 0.084(6) 0.043(5) 0.000(5) -0.003(5) -0.005(6)
C2 0.062(7) 0.099(8) 0.057(6) -0.012(7) -0.004(6) -0.018(7)
C3 0.059(6) 0.086(7) 0.040(5) -0.007(5) -0.007(5) -0.013(6)
C4 0.055(5) 0.063(5) 0.037(4) 0.000(5) -0.005(4) -0.001(5)
C5 0.047(5) 0.056(5) 0.031(4) 0.002(4) -0.003(4) 0.003(5)
C6 0.056(5) 0.045(4) 0.034(4) 0.000(4) 0.003(4) 0.002(4)
C7 0.063(5) 0.045(5) 0.029(4) 0.001(4) 0.001(4) 0.006(4)
C8 0.077(6) 0.058(6) 0.039(5) 0.001(5) 0.000(5) 0.013(5)
C9 0.070(7) 0.049(6) 0.050(6) 0.004(5) 0.007(6) 0.010(6)
C10 0.062(5) 0.047(5) 0.035(4) -0.003(4) -0.001(4) 0.009(4)
C11 0.064(5) 0.055(5) 0.036(4) 0.001(4) 0.003(4) 0.004(5)
C12 0.056(6) 0.062(7) 0.049(6) 0.002(6) 0.005(5) 0.008(6)
C13 0.063(6) 0.057(6) 0.036(5) 0.000(5) 0.014(5) 0.007(5)
C14 0.059(5) 0.051(5) 0.029(4) -0.007(4) 0.013(4) 0.010(4)
C15 0.064(5) 0.053(5) 0.030(4) 0.000(4) 0.011(4) 0.006(4)
C16 0.063(5) 0.061(5) 0.038(4) -0.003(4) -0.002(4) 0.009(5)
C17 0.073(7) 0.083(7) 0.042(5) -0.013(6) 0.007(6) 0.009(7)
C18 0.065(6) 0.062(6) 0.037(5) -0.011(5) -0.003(5) 0.013(5)
C19 0.064(5) 0.061(5) 0.036(4) -0.007(4) 0.003(4) 0.009(5)
C20 0.063(5) 0.051(5) 0.034(4) -0.004(4) -0.001(4) 0.006(4)
C21 0.078(5) 0.064(5) 0.053(5) 0.006(5) -0.009(5) -0.001(5)
C22 0.093(6) 0.066(6) 0.063(5) 0.010(5) -0.010(5) -0.002(5)
C23 0.114(7) 0.066(6) 0.079(6) 0.015(6) -0.008(6) -0.004(6)
C24 0.129(9) 0.078(8) 0.086(8) 0.018(7) -0.012(8) -0.013(8)
C25 0.109(7) 0.079(6) 0.078(6) 0.023(6) -0.014(6) -0.005(6)
C26 0.072(5) 0.055(5) 0.035(4) 0.006(4) -0.003(4) 0.002(5)
C27 0.072(6) 0.061(5) 0.041(5) 0.005(5) -0.001(5) 0.013(5)
C28 0.072(6) 0.063(6) 0.046(5) 0.013(5) 0.004(5) 0.015(6)
C29 0.077(7) 0.076(7) 0.050(6) 0.002(6) 0.009(6) 0.026(7)
C30 0.069(6) 0.069(6) 0.034(5) 0.004(5) -0.002(5) 0.017(6)
C31 0.058(5) 0.064(5) 0.034(4) -0.011(5) -0.001(4) 0.007(5)
C32 0.072(6) 0.071(6) 0.032(4) -0.009(5) 0.004(5) 0.006(5)
C33 0.089(7) 0.080(6) 0.040(5) -0.011(5) -0.008(5) 0.010(6)
C34 0.111(8) 0.087(8) 0.041(6) -0.010(6) -0.028(6) 0.021(7)
C35 0.092(6) 0.081(6) 0.038(5) -0.002(5) -0.012(5) 0.015(6)
C36 0.057(5) 0.052(5) 0.027(4) -0.006(4) -0.007(4) -0.009(5)
C37 0.052(6) 0.050(5) 0.035(5) 0.001(5) -0.004(4) -0.002(5)
C38 0.065(6) 0.054(5) 0.034(4) -0.009(5) -0.001(5) -0.011(5)
C39 0.057(6) 0.069(7) 0.038(5) -0.010(5) 0.007(5) -0.006(6)
C40 0.061(6) 0.051(6) 0.033(5) -0.009(5) 0.003(5) -0.008(5)
C41 0.133(12) 0.105(12) 0.109(12) -0.005(11) -0.009(11) 0.016(11)
C46 0.160(16) 0.172(17) 0.162(16) -0.007(15) 0.003(15) -0.005(15)

loop_
_atom_type_symbol
_atom_type_description
_atom_type_scat_dispersion_real
_atom_type_scat_dispersion_imag
_atom_type_scat_source
C C 0.0181 0.0091 'International Tables Vol C Tables 4.2.6.8 and 6.1.1.4'
H H 0.0000 0.0000 'International Tables Vol C Tables 4.2.6.8 and 6.1.1.4'
N N 0.0311 0.0180 'International Tables Vol C Tables 4.2.6.8 and 6.1.1.4'
O O 0.0492 0.0322 'International Tables Vol C Tables 4.2.6.8 and 6.1.1.4'
Ho Ho -14.9734 3.7046 'International Tables Vol C Tables 4.2.6.8 and 6.1.1.4'
Co Co -2.3653 3.6143 'International Tables Vol C Tables 4.2.6.8 and 6.1.1.4'

loop_
_geom_angle_atom_site_label_1
_geom_angle_atom_site_label_2
_geom_angle_atom_site_label_3
_geom_angle
_geom_angle_site_symmetry_1
_geom_angle_site_symmetry_3
N17 Co1 N14 90.0(5) 5_676 5_676
N17 Co1 N3 91.2(4) 5_676 .
N14 Co1 N3 90.4(4) 5_676 .
N17 Co1 N13 94.4(5) 5_676 5_676
N14 Co1 N13 81.3(4) 5_676 5_676
N3 Co1 N13 169.9(5) . 5_676
N17 Co1 N1 172.5(4) 5_676 .
N14 Co1 N1 91.7(5) 5_676 .
N3 Co1 N1 81.5(4) . .
N13 Co1 N1 93.0(5) 5_676 .
N17 Co1 N15 82.9(5) 5_676 5_676
N14 Co1 N15 171.7(4) 5_676 5_676
N3 Co1 N15 94.1(4) . 5_676
N13 Co1 N15 94.9(4) 5_676 5_676
N1 Co1 N15 95.9(5) . 5_676
N26 Co2 N6 91.5(4) . .
N26 Co2 N11 91.1(5) . .
N6 Co2 N11 90.1(4) . .
N26 Co2 N9 91.9(4) . .
N6 Co2 N9 172.1(5) . .
N11 Co2 N9 82.8(4) . .
N26 Co2 N5 171.0(4) . .
N6 Co2 N5 81.6(4) . .
N11 Co2 N5 94.6(4) . .
N9 Co2 N5 95.7(4) . .
N26 Co2 N7 81.7(5) . .
N6 Co2 N7 93.3(4) . .
N11 Co2 N7 172.2(4) . .
N9 Co2 N7 94.2(4) . .
N5 Co2 N7 92.8(4) . .
O15 Ho1 O3 68.1(3) 5_676 5_676
O15 Ho1 O7 140.4(3) 5_676 5_676
O3 Ho1 O7 77.8(3) 5_676 5_676
O15 Ho1 O10 140.8(3) 5_676 5_676
O3 Ho1 O10 106.9(3) 5_676 5_676
O7 Ho1 O10 67.6(3) 5_676 5_676
O15 Ho1 O13 68.7(3) 5_676 5_676
O3 Ho1 O13 59.8(3) 5_676 5_676
O7 Ho1 O13 110.8(3) 5_676 5_676
O10 Ho1 O13 75.5(3) 5_676 5_676
O15 Ho1 O5 79.0(3) 5_676 5_676
O3 Ho1 O5 80.2(3) 5_676 5_676
O7 Ho1 O5 75.9(3) 5_676 5_676
O10 Ho1 O5 139.8(3) 5_676 5_676
O13 Ho1 O5 135.3(3) 5_676 5_676
O15 Ho1 O1 80.7(3) 5_676 .
O3 Ho1 O1 134.6(3) 5_676 .
O7 Ho1 O1 138.8(3) 5_676 .
O10 Ho1 O1 77.3(3) 5_676 .
O13 Ho1 O1 78.9(3) 5_676 .
O5 Ho1 O1 126.2(3) 5_676 .
O15 Ho1 O12 129.6(3) 5_676 5_676
O3 Ho1 O12 156.1(3) 5_676 5_676
O7 Ho1 O12 79.4(3) 5_676 5_676
O10 Ho1 O12 70.3(2) 5_676 5_676
O13 Ho1 O12 136.9(3) 5_676 5_676
O5 Ho1 O12 87.5(3) 5_676 5_676
O1 Ho1 O12 68.9(3) . 5_676
O15 Ho1 O16 64.2(3) 5_676 5_676
O3 Ho1 O16 123.5(3) 5_676 5_676
O7 Ho1 O16 126.2(3) 5_676 5_676
O10 Ho1 O16 129.1(3) 5_676 5_676
O13 Ho1 O16 122.7(3) 5_676 5_676
O5 Ho1 O16 63.0(3) 5_676 5_676
O1 Ho1 O16 63.3(3) . 5_676
O12 Ho1 O16 66.4(3) 5_676 5_676
O15 Ho1 Ho4 37.51(19) 5_676 5_676
O3 Ho1 Ho4 39.9(2) 5_676 5_676
O7 Ho1 Ho4 116.92(18) 5_676 5_676
O10 Ho1 Ho4 113.79(18) 5_676 5_676
O13 Ho1 Ho4 39.5(2) 5_676 5_676
O5 Ho1 Ho4 96.97(18) 5_676 5_676
O1 Ho1 Ho4 96.12(17) . 5_676
O12 Ho1 Ho4 163.70(19) 5_676 5_676
O16 Ho1 Ho4 101.68(18) 5_676 5_676
O15 Ho1 Ho2 91.6(2) 5_676 .
O3 Ho1 Ho2 158.9(2) 5_676 .
O7 Ho1 Ho2 118.66(17) 5_676 .
O10 Ho1 Ho2 92.39(18) 5_676 .
O13 Ho1 Ho2 119.2(2) 5_676 .
O5 Ho1 Ho2 90.80(17) 5_676 .
O1 Ho1 Ho2 40.67(16) . .
O12 Ho1 Ho2 39.89(19) 5_676 .
O16 Ho1 Ho2 36.74(19) 5_676 .
Ho4 Ho1 Ho2 124.10(3) 5_676 .
O15 Ho1 Ho3 161.06(19) 5_676 5_676
O3 Ho1 Ho3 95.3(2) 5_676 5_676
O7 Ho1 Ho3 34.5(2) 5_676 5_676
O10 Ho1 Ho3 33.3(2) 5_676 5_676
O13 Ho1 Ho3 95.4(2) 5_676 5_676
O5 Ho1 Ho3 108.0(2) 5_676 5_676
O1 Ho1 Ho3 107.11(18) . 5_676
O12 Ho1 Ho3 69.01(18) 5_676 5_676
O16 Ho1 Ho3 134.74(18) 5_676 5_676
Ho4 Ho1 Ho3 123.57(3) 5_676 5_676
Ho2 Ho1 Ho3 105.65(3) . 5_676
O16 Ho2 O2 133.0(3) 5_676 .
O16 Ho2 O4 106.4(3) 5_676 .
O2 Ho2 O4 80.5(3) . .
O16 Ho2 O5 114.5(3) 5_676 .
O2 Ho2 O5 111.3(3) . .
O4 Ho2 O5 68.5(3) . .
O16 Ho2 O12 71.2(3) 5_676 5_676
O2 Ho2 O12 85.5(3) . 5_676
O4 Ho2 O12 157.6(2) . 5_676
O5 Ho2 O12 133.4(3) . 5_676
O16 Ho2 O1 67.0(3) 5_676 .
O2 Ho2 O1 66.7(3) . .
O4 Ho2 O1 88.9(2) . .
O5 Ho2 O1 157.1(3) . .
O12 Ho2 O1 69.5(2) 5_676 .
O16 Ho2 O16 70.6(3) 5_676 .
O2 Ho2 O16 142.4(3) . .
O4 Ho2 O16 125.7(3) . .
O5 Ho2 O16 65.0(3) . .
O12 Ho2 O16 75.4(3) 5_676 .
O1 Ho2 O16 131.4(3) . .
O16 Ho2 N21 129.6(3) 5_676 5_676
O2 Ho2 N21 68.6(3) . 5_676
O4 Ho2 N21 123.3(3) . 5_676
O5 Ho2 N21 79.8(3) . 5_676
O12 Ho2 N21 66.0(3) 5_676 5_676
O1 Ho2 N21 117.8(3) . 5_676
O16 Ho2 N21 74.0(3) . 5_676
O16 Ho2 N20 28.4(3) 5_676 5_676
O2 Ho2 N20 125.9(3) . 5_676
O4 Ho2 N20 78.1(3) . 5_676
O5 Ho2 N20 105.8(3) . 5_676
O12 Ho2 N20 96.6(3) 5_676 5_676
O1 Ho2 N20 63.8(3) . 5_676
O16 Ho2 N20 88.8(3) . 5_676
N21 Ho2 N20 157.8(3) 5_676 5_676
O16 Ho2 Ho1 41.7(2) 5_676 .
O2 Ho2 Ho1 94.93(18) . .
O4 Ho2 Ho1 123.17(17) . .
O5 Ho2 Ho1 153.3(2) . .
O12 Ho2 Ho1 40.72(19) 5_676 .
O1 Ho2 Ho1 40.60(18) . .
O16 Ho2 Ho1 91.21(18) . .
N21 Ho2 Ho1 106.3(2) 5_676 .
N20 Ho2 Ho1 59.2(2) 5_676 .
O16 Ho2 Ho2 36.9(2) 5_676 5_676
O2 Ho2 Ho2 154.9(2) . 5_676
O4 Ho2 Ho2 122.5(2) . 5_676
O5 Ho2 Ho2 88.5(2) . 5_676
O12 Ho2 Ho2 69.47(19) 5_676 5_676
O1 Ho2 Ho2 101.03(19) . 5_676
O16 Ho2 Ho2 33.64(19) . 5_676
N21 Ho2 Ho2 101.5(2) 5_676 5_676
N20 Ho2 Ho2 58.0(2) 5_676 5_676
Ho1 Ho2 Ho2 64.84(3) . 5_676
O8 Ho3 O10 106.0(3) . .
O8 Ho3 O9 76.1(3) . .
O10 Ho3 O9 67.5(3) . .
O8 Ho3 O11 137.3(3) . .
O10 Ho3 O11 74.5(3) . .
O9 Ho3 O11 135.9(3) . .
O8 Ho3 O17 78.1(3) . .
O10 Ho3 O17 139.8(3) . .
O9 Ho3 O17 147.5(3) . .
O11 Ho3 O17 76.5(3) . .
O8 Ho3 O19 74.7(3) . .
O10 Ho3 O19 139.3(3) . .
O9 Ho3 O19 73.6(3) . .
O11 Ho3 O19 132.8(3) . .
O17 Ho3 O19 80.7(4) . .
O8 Ho3 O7 67.6(3) . .
O10 Ho3 O7 68.3(3) . .
O9 Ho3 O7 110.0(3) . .
O11 Ho3 O7 73.8(3) . .
O17 Ho3 O7 77.4(3) . .
O19 Ho3 O7 139.4(3) . .
O8 Ho3 O22 146.9(3) . .
O10 Ho3 O22 74.5(3) . .
O9 Ho3 O22 73.8(3) . .
O11 Ho3 O22 75.4(3) . .
O17 Ho3 O22 123.5(4) . .
O19 Ho3 O22 83.9(4) . .
O7 Ho3 O22 136.6(3) . .
O8 Ho3 O20 134.9(4) . .
O10 Ho3 O20 118.2(4) . .
O9 Ho3 O20 112.1(4) . .
O11 Ho3 O20 67.8(3) . .
O17 Ho3 O20 74.0(4) . .
O19 Ho3 O20 66.5(3) . .
O7 Ho3 O20 136.2(3) . .
O22 Ho3 O20 50.1(4) . .
O8 Ho3 N23 148.4(4) . .
O10 Ho3 N23 96.6(4) . .
O9 Ho3 N23 93.0(4) . .
O11 Ho3 N23 69.7(4) . .
O17 Ho3 N23 98.7(5) . .
O19 Ho3 N23 73.7(4) . .
O7 Ho3 N23 143.1(3) . .
O22 Ho3 N23 25.1(4) . .
O20 Ho3 N23 25.0(4) . .
O8 Ho3 Ho1 88.5(2) . 5_676
O10 Ho3 Ho1 34.2(2) . 5_676
O9 Ho3 Ho1 90.6(2) . 5_676
O11 Ho3 Ho1 68.1(2) . 5_676
O17 Ho3 Ho1 108.3(2) . 5_676
O19 Ho3 Ho1 159.1(2) . 5_676
O7 Ho3 Ho1 34.22(19) . 5_676
O22 Ho3 Ho1 105.1(3) . 5_676
O20 Ho3 Ho1 133.7(3) . 5_676
N23 Ho3 Ho1 121.7(3) . 5_676
O15 Ho4 O6 83.8(3) . .
O15 Ho4 O14 88.1(3) . .
O6 Ho4 O14 155.3(3) . .
O15 Ho4 O18 131.2(4) . .
O6 Ho4 O18 78.8(4) . .
O14 Ho4 O18 89.3(4) . .
O15 Ho4 O13 70.9(3) . .
O6 Ho4 O13 129.2(3) . .
O14 Ho4 O13 68.7(3) . .
O18 Ho4 O13 149.6(4) . .
O15 Ho4 O27 149.7(4) . .
O6 Ho4 O27 118.7(3) . .
O14 Ho4 O27 78.4(4) . .
O18 Ho4 O27 76.2(5) . .
O13 Ho4 O27 78.9(4) . .
O15 Ho4 O3 69.1(3) . .
O6 Ho4 O3 69.6(3) . .
O14 Ho4 O3 128.5(3) . .
O18 Ho4 O3 140.5(4) . .
O13 Ho4 O3 60.5(3) . .
O27 Ho4 O3 98.4(4) . .
O15 Ho4 O28 140.3(3) . .
O6 Ho4 O28 72.0(3) . .
O14 Ho4 O28 125.9(3) . .
O18 Ho4 O28 75.0(4) . .
O13 Ho4 O28 100.5(4) . .
O27 Ho4 O28 47.8(3) . .
O3 Ho4 O28 73.1(3) . .
O15 Ho4 N18 60.5(3) . .
O6 Ho4 N18 87.5(4) . .
O14 Ho4 N18 68.3(4) . .
O18 Ho4 N18 73.4(4) . .
O13 Ho4 N18 114.3(3) . .
O27 Ho4 N18 134.5(4) . .
O3 Ho4 N18 126.5(3) . .
O28 Ho4 N18 145.0(4) . .
O15 Ho4 N25 155.5(5) . .
O6 Ho4 N25 96.5(3) . .
O14 Ho4 N25 100.4(4) . .
O18 Ho4 N25 72.3(5) . .
O13 Ho4 N25 90.7(4) . .
O27 Ho4 N25 22.4(2) . .
O3 Ho4 N25 88.0(4) . .
O28 Ho4 N25 25.5(2) . .
N18 Ho4 N25 143.9(5) . .
O15 Ho4 Ho1 38.9(2) . 5_676
O6 Ho4 Ho1 93.6(2) . 5_676
O14 Ho4 Ho1 94.7(2) . 5_676
O18 Ho4 Ho1 168.9(3) . 5_676
O13 Ho4 Ho1 40.61(19) . 5_676
O27 Ho4 Ho1 114.7(3) . 5_676
O3 Ho4 Ho1 39.65(19) . 5_676
O28 Ho4 Ho1 110.5(3) . 5_676
N18 Ho4 Ho1 98.5(3) . 5_676
N25 Ho4 Ho1 116.9(4) . 5_676
C4 N1 C3 118.8(11) . .
C4 N1 Co1 111.8(9) . .
C3 N1 Co1 129.5(9) . .
C2 N2 C1 117.2(13) . .
C5 N3 O1 116.1(9) . .
C5 N3 Co1 118.0(8) . .
O1 N3 Co1 125.2(7) . .
C8 N4 C9 116.2(11) . .
C10 N5 C7 117.3(10) . .
C10 N5 Co2 130.0(8) . .
C7 N5 Co2 112.6(8) . .
C6 N6 O5 115.7(9) . .
C6 N6 Co2 120.1(8) . .
O5 N6 Co2 123.9(7) . .
C11 N7 C14 115.6(12) . .
C11 N7 Co2 132.4(9) . .
C14 N7 Co2 112.0(9) . .
C12 N8 C13 116.4(13) . .
C16 N9 C19 117.0(11) . .
C16 N9 Co2 129.2(9) . .
C19 N9 Co2 113.8(8) . .
C17 N10 C18 115.7(12) . .
C20 N11 O7 114.7(11) . .
C20 N11 Co2 118.3(9) . .
O7 N11 Co2 126.6(7) . .
C34 N12 C33 117.2(13) . .
C32 N13 C35 116.6(12) . .
C32 N13 Co1 113.3(9) . 5_676
C35 N13 Co1 129.9(10) . 5_676
C31 N14 O10 116.4(11) . .
C31 N14 Co1 119.4(9) . 5_676
O10 N14 Co1 123.7(7) . 5_676
C30 N15 C27 119.8(12) . .
C30 N15 Co1 128.3(11) . 5_676
C27 N15 Co1 111.8(9) . 5_676
C29 N16 C28 118.6(13) . .
O13 N17 C26 116.7(11) . .
O13 N17 Co1 125.5(8) . 5_676
C26 N17 Co1 117.2(10) . 5_676
C22 N18 C25 118.0(17) . .
C22 N18 Ho4 113.5(11) . .
C25 N18 Ho4 126.9(12) . .
C24 N19 C23 116.1(18) . .
C21 N20 O16 113.1(12) . .
C21 N20 Ho2 136.9(11) . 5_676
O16 N20 Ho2 48.1(5) . 5_676
C40 N21 C37 116.3(11) . .
C40 N21 Ho2 126.8(8) . 5_676
C37 N21 Ho2 116.7(7) . 5_676
C38 N22 C39 115.9(12) . .
O20 N23 O22 123.8(16) . .
O20 N23 O21 119.4(18) . .
O22 N23 O21 116.6(19) . .
O20 N23 Ho3 64.9(9) . .
O22 N23 Ho3 58.9(9) . .
O21 N23 Ho3 174.0(14) . .
O24 N24 O25 123.8(12) . .
O24 N24 O23 118.0(11) . .
O25 N24 O23 117.9(11) . .
O27 N25 O28 113.2(10) . .
O27 N25 O26 140.7(11) . .
O28 N25 O26 106.0(10) . .
O27 N25 Ho4 51.2(7) . .
O28 N25 Ho4 62.5(7) . .
O26 N25 Ho4 165.5(13) . .
C15 N26 O3 117.2(10) . .
C15 N26 Co2 119.8(9) . .
O3 N26 Co2 122.6(8) . .
N3 O1 Ho1 117.3(6) . .
N3 O1 Ho2 114.7(6) . .
Ho1 O1 Ho2 98.7(3) . .
C5 O2 Ho2 118.3(8) . .
N26 O3 Ho1 116.7(6) . 5_676
N26 O3 Ho4 112.7(7) . .
Ho1 O3 Ho4 100.5(3) 5_676 .
C6 O4 Ho2 114.1(7) . .
N6 O5 Ho2 113.4(6) . .
N6 O5 Ho1 120.3(6) . 5_676
Ho2 O5 Ho1 115.7(3) . 5_676
C15 O6 Ho4 116.8(8) . .
N11 O7 Ho1 116.7(7) . 5_676
N11 O7 Ho3 114.6(6) . .
Ho1 O7 Ho3 111.3(3) 5_676 .
C20 O8 Ho3 116.1(7) . .
C31 O9 Ho3 114.0(7) . .
N14 O10 Ho3 114.7(6) . .
N14 O10 Ho1 120.9(7) . 5_676
Ho3 O10 Ho1 112.5(3) . 5_676
C36 O11 Ho3 136.6(8) . .
C36 O12 Ho2 123.2(7) . 5_676
C36 O12 Ho1 133.6(7) . 5_676
Ho2 O12 Ho1 99.4(3) 5_676 5_676
N17 O13 Ho4 115.8(7) . .
N17 O13 Ho1 117.5(6) . 5_676
Ho4 O13 Ho1 99.9(3) . 5_676
C26 O14 Ho4 116.0(9) . .
C21 O15 Ho4 132.6(8) . .
C21 O15 Ho1 117.2(8) . 5_676
Ho4 O15 Ho1 103.5(3) . 5_676
N20 O16 Ho2 103.5(7) . 5_676
N20 O16 Ho2 118.4(6) . .
Ho2 O16 Ho2 109.4(3) 5_676 .
N20 O16 Ho1 113.0(6) . 5_676
Ho2 O16 Ho1 101.6(3) 5_676 5_676
Ho2 O16 Ho1 109.3(3) . 5_676
C41 O17 Ho3 134.0(10) . .
C46 O19 Ho3 134.2(13) . .
N23 O20 Ho3 90.1(10) . .
N23 O22 Ho3 96.0(11) . .
N25 O27 Ho4 106.4(8) . .
N25 O28 Ho4 91.9(7) . .
N2 C1 C4 120.5(12) . .
N2 C2 C3 124.7(14) . .
C2 C3 N1 119.0(12) . .
N1 C4 C1 119.7(12) . .
N1 C4 C5 115.9(12) . .
C1 C4 C5 124.4(11) . .
O2 C5 N3 123.5(12) . .
O2 C5 C4 123.5(11) . .
N3 C5 C4 112.8(10) . .
O4 C6 N6 124.8(11) . .
O4 C6 C7 124.5(11) . .
N6 C6 C7 110.6(10) . .
N5 C7 C8 120.6(11) . .
N5 C7 C6 114.6(10) . .
C8 C7 C6 124.7(10) . .
N4 C8 C7 122.4(12) . .
N4 C9 C10 122.6(12) . .
N5 C10 C9 120.9(11) . .
C12 C11 N7 124.5(13) . .
C11 C12 N8 122.1(14) . .
N8 C13 C14 120.7(13) . .
N7 C14 C13 120.6(12) . .
N7 C14 C15 116.3(12) . .
C13 C14 C15 123.0(12) . .
O6 C15 N26 123.7(13) . .
O6 C15 C14 126.2(13) . .
N26 C15 C14 110.1(11) . .
N9 C16 C17 118.7(14) . .
N10 C17 C16 125.4(14) . .
N10 C18 C19 120.7(14) . .
N9 C19 C18 122.2(12) . .
N9 C19 C20 113.7(11) . .
C18 C19 C20 123.8(13) . .
O8 C20 N11 125.3(12) . .
O8 C20 C19 123.8(11) . .
N11 C20 C19 110.8(12) . .
N20 C21 O15 124.0(14) . .
N20 C21 C22 124.9(15) . .
O15 C21 C22 111.1(13) . .
N18 C22 C23 122.0(16) . .
N18 C22 C21 118.8(16) . .
C23 C22 C21 118.7(15) . .
N19 C23 C22 118.1(17) . .
C25 C24 N19 122(2) . .
C24 C25 N18 123.5(19) . .
O14 C26 N17 122.7(13) . .
O14 C26 C27 125.1(13) . .
N17 C26 C27 112.2(13) . .
N15 C27 C28 121.0(14) . .
N15 C27 C26 115.9(13) . .
C28 C27 C26 123.0(14) . .
N16 C28 C27 118.8(15) . .
N16 C29 C30 122.5(15) . .
N15 C30 C29 119.1(15) . .
N14 C31 O9 124.5(12) . .
N14 C31 C32 110.9(12) . .
O9 C31 C32 124.6(11) . .
N13 C32 C33 122.4(13) . .
N13 C32 C31 114.7(11) . .
C33 C32 C31 122.9(13) . .
N12 C33 C32 118.8(14) . .
N12 C34 C35 123.8(15) . .
C34 C35 N13 120.7(15) . .
O11 C36 O12 126.1(11) . .
O11 C36 C37 117.0(12) . .
O12 C36 C37 116.8(11) . .
N21 C37 C38 120.8(11) . .
N21 C37 C36 115.9(11) . .
C38 C37 C36 123.4(12) . .
N22 C38 C37 123.0(12) . .
N22 C39 C40 122.1(11) . .
N21 C40 C39 121.6(12) . .

loop_
_geom_bond_atom_site_label_1
_geom_bond_atom_site_label_2
_geom_bond_distance
_geom_bond_site_symmetry_2
Co1 N17 1.884(11) 5_676
Co1 N14 1.893(11) 5_676
Co1 N3 1.899(9) .
Co1 N13 1.945(10) 5_676
Co1 N1 1.968(11) .
Co1 N15 1.975(11) 5_676
Co2 N26 1.879(10) .
Co2 N6 1.882(9) .
Co2 N11 1.873(11) .
Co2 N9 1.939(9) .
Co2 N5 1.951(10) .
Co2 N7 1.948(11) .
Ho1 O15 2.363(9) 5_676
Ho1 O3 2.371(8) 5_676
Ho1 O7 2.386(8) 5_676
Ho1 O10 2.407(8) 5_676
Ho1 O13 2.415(8) 5_676
Ho1 O5 2.420(8) 5_676
Ho1 O1 2.426(8) .
Ho1 O12 2.436(8) 5_676
Ho1 O16 2.501(8) 5_676
Ho1 Ho4 3.6541(12) 5_676
Ho1 Ho2 3.6845(11) .
Ho1 Ho3 3.9535(13) 5_676
Ho2 O16 2.250(8) 5_676
Ho2 O2 2.314(8) .
Ho2 O4 2.319(8) .
Ho2 O5 2.339(7) .
Ho2 O12 2.395(8) 5_676
Ho2 O1 2.429(7) .
Ho2 O16 2.441(8) .
Ho2 N21 2.500(10) 5_676
Ho2 N20 2.940(12) 5_676
Ho2 Ho2 3.8302(18) 5_676
Ho3 O8 2.343(9) .
Ho3 O10 2.347(8) .
Ho3 O9 2.351(9) .
Ho3 O11 2.357(8) .
Ho3 O17 2.382(10) .
Ho3 O19 2.395(10) .
Ho3 O7 2.402(8) .
Ho3 O22 2.493(11) .
Ho3 O20 2.623(11) .
Ho3 N23 2.896(16) .
Ho4 O15 2.288(8) .
Ho4 O6 2.295(9) .
Ho4 O14 2.305(10) .
Ho4 O18 2.325(11) .
Ho4 O13 2.358(9) .
Ho4 O27 2.378(12) .
Ho4 O3 2.383(8) .
Ho4 O28 2.599(12) .
Ho4 N18 2.735(13) .
Ho4 N25 2.927(13) .
N1 C4 1.347(14) .
N1 C3 1.339(16) .
N2 C2 1.294(17) .
N2 C1 1.342(17) .
N3 C5 1.297(14) .
N3 O1 1.365(12) .
N4 C8 1.325(16) .
N4 C9 1.360(16) .
N5 C10 1.354(15) .
N5 C7 1.352(13) .
N6 C6 1.294(14) .
N6 O5 1.376(12) .
N7 C11 1.335(16) .
N7 C14 1.364(15) .
N8 C12 1.327(17) .
N8 C13 1.380(17) .
N9 C16 1.313(15) .
N9 C19 1.347(16) .
N10 C17 1.296(18) .
N10 C18 1.326(16) .
N11 C20 1.338(15) .
N11 O7 1.362(12) .
N12 C34 1.296(19) .
N12 C33 1.375(18) .
N13 C32 1.323(17) .
N13 C35 1.360(16) .
N14 C31 1.277(15) .
N14 O10 1.345(11) .
N15 C30 1.314(16) .
N15 C27 1.341(17) .
N16 C29 1.309(19) .
N16 C28 1.362(18) .
N17 O13 1.323(13) .
N17 C26 1.335(16) .
N18 C22 1.275(19) .
N18 C25 1.319(19) .
N19 C24 1.35(2) .
N19 C23 1.38(2) .
N20 C21 1.265(17) .
N20 O16 1.438(14) .
N21 C40 1.343(14) .
N21 C37 1.362(15) .
N22 C38 1.342(15) .
N22 C39 1.335(16) .
N23 O20 1.225(18) .
N23 O22 1.235(18) .
N23 O21 1.286(17) .
N24 O24 1.220(9) .
N24 O25 1.225(9) .
N24 O23 1.232(9) .
N25 O27 1.162(11) .
N25 O28 1.262(9) .
N25 O26 1.277(9) .
N26 C15 1.321(16) .
N26 O3 1.391(13) .
O2 C5 1.280(12) .
O4 C6 1.270(13) .
O6 C15 1.280(14) .
O8 C20 1.247(15) .
O9 C31 1.275(15) .
O11 C36 1.229(14) .
O12 C36 1.271(14) .
O14 C26 1.289(16) .
O15 C21 1.337(17) .
O17 C41 1.45(2) .
O19 C46 1.426(10) .
C1 C4 1.400(18) .
C2 C3 1.361(19) .
C4 C5 1.433(17) .
C6 C7 1.486(17) .
C7 C8 1.402(16) .
C9 C10 1.374(17) .
C11 C12 1.331(18) .
C13 C14 1.391(18) .
C14 C15 1.446(18) .
C16 C17 1.389(17) .
C18 C19 1.378(16) .
C19 C20 1.504(17) .
C21 C22 1.46(2) .
C22 C23 1.39(2) .
C24 C25 1.28(2) .
C26 C27 1.465(19) .
C27 C28 1.398(19) .
C29 C30 1.406(19) .
C31 C32 1.493(17) .
C32 C33 1.415(17) .
C34 C35 1.371(19) .
C36 C37 1.497(16) .
C37 C38 1.363(17) .
C39 C40 1.378(17) .
